data_7704874
loop_
_publ_author_name
'Hahn, Peter'
'Ullmann, Steve'
'Klose, Jennifer'
'Peng, Yan'
'Powell, Annie K.'
'Kersting, Berthold'

_publ_section_title
;
 Dinuclear Tb and Dy complexes supported by hybrid Schiff-base/calixarene
 ligands: synthesis, structures and magnetic properties.
;
_journal_issue 31
_journal_name_full 'Dalton transactions (Cambridge, England : 2003)'
_journal_page_first 10901
_journal_page_last 10908
_journal_paper_doi 10.1039/d0dt02209h
_journal_volume 49
_journal_year 2020
_chemical_formula_sum 'C76 H64 Dy2 N6 O8'
_chemical_formula_weight 1514.33
_space_group_crystal_system orthorhombic
_space_group_IT_number 56
_space_group_name_Hall '-P 2ab 2ac'
_space_group_name_H-M_alt 'P c c n'
_atom_sites_solution_hydrogens geom
_audit_creation_method SHELXL-2018/3
_audit_update_record
;
2020-06-20 deposited with the CCDC.	2020-07-17 downloaded from the CCDC.
;
_cell_angle_alpha 90
_cell_angle_beta 90
_cell_angle_gamma 90
_cell_formula_units_Z 4
_cell_length_a 16.8208(5)
_cell_length_b 16.9909(4)
_cell_length_c 22.5406(7)
_cell_measurement_reflns_used 25716
_cell_measurement_temperature 180(2)
_cell_measurement_theta_max 141.81
_cell_measurement_theta_min 7.4
_cell_volume 6442.1(3)
_computing_structure_refinement 'SHELXL-2018/3 (Sheldrick, 2018)'
_diffrn_ambient_temperature 180(2)
_diffrn_measured_fraction_theta_full 0.996
_diffrn_measured_fraction_theta_max 0.992
_diffrn_measurement_device_type 'Stoe stadivari'
_diffrn_radiation_type CuK\a
_diffrn_radiation_wavelength 1.54186
_diffrn_reflns_av_R_equivalents 0.2359
_diffrn_reflns_av_unetI/netI 0.0901
_diffrn_reflns_Laue_measured_fraction_full 0.996
_diffrn_reflns_Laue_measured_fraction_max 0.992
_diffrn_reflns_limit_h_max 19
_diffrn_reflns_limit_h_min -20
_diffrn_reflns_limit_k_max 19
_diffrn_reflns_limit_k_min -20
_diffrn_reflns_limit_l_max 19
_diffrn_reflns_limit_l_min -26
_diffrn_reflns_number 69509
_diffrn_reflns_point_group_measured_fraction_full 0.996
_diffrn_reflns_point_group_measured_fraction_max 0.992
_diffrn_reflns_theta_full 67.686
_diffrn_reflns_theta_max 69.990
_diffrn_reflns_theta_min 3.698
_exptl_absorpt_coefficient_mu 12.775
_exptl_absorpt_correction_T_max 0.56
_exptl_absorpt_correction_T_min 0.32
_exptl_absorpt_correction_type numerical
_exptl_absorpt_process_details
;
Busing, W. R. & Levy, H. A. (1957) Acta Cryst. 10, 180-182. 
and Coppens, P., Leiserowitz, L. & Rabinovich, D. (1965) 
Acta Cryst. 1965, 1035-1038.
;
_exptl_crystal_colour gold-yellow
_exptl_crystal_density_diffrn 1.561
_exptl_crystal_density_meas ?
_exptl_crystal_description block
_exptl_crystal_F_000 3032
_exptl_crystal_size_max 0.124
_exptl_crystal_size_mid 0.085
_exptl_crystal_size_min 0.053
_refine_diff_density_max 1.410
_refine_diff_density_min -1.344
_refine_diff_density_rms 0.141
_refine_ls_extinction_method none
_refine_ls_goodness_of_fit_ref 0.946
_refine_ls_hydrogen_treatment constr
_refine_ls_matrix_type full
_refine_ls_number_parameters 415
_refine_ls_number_reflns 6070
_refine_ls_number_restraints 0
_refine_ls_restrained_S_all 0.946
_refine_ls_R_factor_all 0.1034
_refine_ls_R_factor_gt 0.0713
_refine_ls_shift/su_max 0.000
_refine_ls_shift/su_mean 0.000
_refine_ls_structure_factor_coef Fsqd
_refine_ls_weighting_details 'w=1/[\s^2^(Fo^2^)+(0.1415P)^2^] where P=(Fo^2^+2Fc^2^)/3'
_refine_ls_weighting_scheme calc
_refine_ls_wR_factor_gt 0.1817
_refine_ls_wR_factor_ref 0.2067
_reflns_Friedel_coverage 0.000
_reflns_number_gt 4153
_reflns_number_total 6070
_reflns_threshold_expression 'I > 2\s(I)'
_cod_data_source_file d0dt02209h2.cif
_cod_data_source_block 292
_cod_depositor_comments
;
The following automatic conversions were performed:

data item '_exptl_crystal_density_meas' value 'not measured' was
changed to '?' -- the value is perceived as not measured.

Automatic conversion script
Id: cif_fix_values 7556 2019-12-06 15:28:31Z antanas 

 Adding full bibliography for 7704873--7704874.cif.
;
_cod_database_code 7704874
_shelx_shelxl_version_number 2018/3
_shelx_space_group_comment
;
The symmetry employed for this shelxl refinement is uniquely defined
by the following loop, which should always be used as a source of
symmetry information in preference to the above space-group names.
They are only intended as comments.
;
_shelx_estimated_absorpt_t_min 0.300
_shelx_estimated_absorpt_t_max 0.551

loop_
_space_group_symop_operation_xyz
'x, y, z'
'-x+1/2, -y+1/2, z'
'x+1/2, -y, -z+1/2'
'-x, y+1/2, -z+1/2'
'-x, -y, -z'
'x-1/2, y-1/2, -z'
'-x-1/2, y, z-1/2'
'x, -y-1/2, z-1/2'

loop_
_atom_site_label
_atom_site_type_symbol
_atom_site_fract_x
_atom_site_fract_y
_atom_site_fract_z
_atom_site_U_iso_or_equiv
_atom_site_adp_type
_atom_site_occupancy
_atom_site_site_symmetry_order
_atom_site_calc_flag
_atom_site_refinement_flags_posn
_atom_site_refinement_flags_adp
_atom_site_refinement_flags_occupancy
_atom_site_disorder_assembly
_atom_site_disorder_group
C1 C 0.4209(6) 0.4378(7) 0.1096(6) 0.077(3) Uani 1 1 d . . . . .
C2 C 0.4219(7) 0.4481(6) 0.0409(6) 0.086(4) Uani 1 1 d . . . . .
H2A H 0.443032 0.500948 0.031185 0.104 Uiso 1 1 calc R U . . .
H2B H 0.458187 0.408565 0.023447 0.104 Uiso 1 1 calc R U . . .
C3 C 0.3417(6) 0.4393(6) 0.0137(5) 0.068(3) Uani 1 1 d . . . . .
C4 C 0.3134(8) 0.3698(6) -0.0128(6) 0.087(4) Uani 1 1 d . . . . .
H4 H 0.346603 0.324619 -0.013041 0.104 Uiso 1 1 calc R U . . .
C5 C 0.2403(8) 0.3649(7) -0.0382(6) 0.092(4) Uani 1 1 d . . . . .
H5 H 0.222760 0.316949 -0.055418 0.111 Uiso 1 1 calc R U . . .
C6 C 0.1928(8) 0.4293(6) -0.0385(4) 0.071(3) Uani 1 1 d . . . . .
H6 H 0.141803 0.425938 -0.056369 0.085 Uiso 1 1 calc R U . . .
C7 C 0.2170(6) 0.5012(5) -0.0131(3) 0.052(2) Uani 1 1 d . . . . .
C8 C 0.1655(5) 0.5725(5) -0.0096(3) 0.048(2) Uani 1 1 d . . . . .
H8A H 0.125768 0.570843 -0.042010 0.057 Uiso 1 1 calc R U . . .
H8B H 0.198593 0.620100 -0.015274 0.057 Uiso 1 1 calc R U . . .
C9 C 0.1233(4) 0.5777(4) 0.0489(3) 0.0372(16) Uani 1 1 d . . . . .
C10 C 0.0652(5) 0.5221(5) 0.0607(4) 0.047(2) Uani 1 1 d . . . . .
H10 H 0.051617 0.485371 0.030559 0.057 Uiso 1 1 calc R U . . .
C11 C 0.0264(5) 0.5180(5) 0.1144(4) 0.052(2) Uani 1 1 d . . . . .
H11 H -0.015843 0.481818 0.120365 0.062 Uiso 1 1 calc R U . . .
C12 C 0.0508(4) 0.5685(5) 0.1599(4) 0.047(2) Uani 1 1 d . . . . .
H12 H 0.027095 0.564229 0.197988 0.056 Uiso 1 1 calc R U . . .
C13 C 0.1097(4) 0.6253(4) 0.1499(3) 0.0322(15) Uani 1 1 d . . . . .
C14 C 0.1360(4) 0.6746(5) 0.2031(3) 0.0388(16) Uani 1 1 d . . . . .
H14A H 0.165430 0.721338 0.188763 0.047 Uiso 1 1 calc R U . . .
H14B H 0.088391 0.693401 0.224695 0.047 Uiso 1 1 calc R U . . .
C15 C 0.1875(4) 0.6297(4) 0.2448(3) 0.0355(16) Uani 1 1 d . . . . .
C16 C 0.1577(5) 0.5982(5) 0.2977(3) 0.050(2) Uani 1 1 d . . . . .
H16 H 0.103156 0.605182 0.307381 0.061 Uiso 1 1 calc R U . . .
C17 C 0.2072(7) 0.5564(6) 0.3366(4) 0.065(3) Uani 1 1 d . . . . .
H17 H 0.186014 0.534461 0.372007 0.078 Uiso 1 1 calc R U . . .
C18 C 0.2847(7) 0.5474(6) 0.3238(4) 0.069(3) Uani 1 1 d . . . . .
H18 H 0.318055 0.521531 0.351692 0.082 Uiso 1 1 calc R U . . .
C19 C 0.3180(5) 0.5749(6) 0.2705(4) 0.054(2) Uani 1 1 d . . . . .
C20 C 0.4038(5) 0.5598(6) 0.2520(4) 0.065(3) Uani 1 1 d . . . . .
H20A H 0.425322 0.607626 0.232698 0.077 Uiso 1 1 calc R U . . .
H20B H 0.436136 0.549136 0.287790 0.077 Uiso 1 1 calc R U . . .
C21 C 0.4106(5) 0.4918(6) 0.2102(5) 0.061(3) Uani 1 1 d . . . . .
C22 C 0.3982(6) 0.4134(7) 0.2326(6) 0.076(3) Uani 1 1 d . . . . .
H22 H 0.389965 0.405483 0.273847 0.092 Uiso 1 1 calc R U . . .
C23 C 0.3981(7) 0.3501(8) 0.1949(7) 0.088(4) Uani 1 1 d . . . . .
H23 H 0.391143 0.298386 0.209988 0.105 Uiso 1 1 calc R U . . .
C24 C 0.4082(7) 0.3620(8) 0.1353(8) 0.094(4) Uani 1 1 d . . . . .
H24 H 0.406624 0.317600 0.109711 0.113 Uiso 1 1 calc R U . . .
C25 C 0.4244(5) 0.5002(6) 0.1507(5) 0.063(3) Uani 1 1 d . . . . .
C26 C 0.2686(4) 0.6169(4) 0.2302(3) 0.0325(15) Uani 1 1 d . . . . .
C27 C 0.1446(4) 0.6335(4) 0.0930(3) 0.0308(14) Uani 1 1 d . . . . .
C28 C 0.2927(6) 0.5049(5) 0.0139(4) 0.057(3) Uani 1 1 d . . . . .
C29 C 0.5231(5) 0.6012(6) 0.1382(5) 0.064(3) Uani 1 1 d . . . . .
H29A H 0.557443 0.581682 0.105690 0.077 Uiso 1 1 calc R U . . .
H29B H 0.543385 0.580171 0.176260 0.077 Uiso 1 1 calc R U . . .
C30 C 0.5228(5) 0.6914(6) 0.1393(6) 0.076(3) Uani 1 1 d . . . . .
H30A H 0.500548 0.710952 0.177174 0.091 Uiso 1 1 calc R U . . .
H30B H 0.577456 0.712142 0.134779 0.091 Uiso 1 1 calc R U . . .
C31 C 0.5050(5) 0.7531(5) 0.0448(5) 0.060(3) Uani 1 1 d . . . . .
H31 H 0.557274 0.773892 0.047609 0.072 Uiso 1 1 calc R U . . .
C32 C 0.4594(6) 0.7621(5) -0.0097(5) 0.064(3) Uani 1 1 d . . . . .
C33 C 0.4930(8) 0.8018(6) -0.0583(6) 0.083(4) Uani 1 1 d . . . . .
H33 H 0.542574 0.828372 -0.055475 0.100 Uiso 1 1 calc R U . . .
C34 C 0.4502(11) 0.8001(7) -0.1103(6) 0.113(6) Uani 1 1 d . . . . .
H34 H 0.470123 0.826885 -0.144223 0.136 Uiso 1 1 calc R U . . .
C35 C 0.3804(9) 0.7612(6) -0.1141(5) 0.086(4) Uani 1 1 d . . . . .
H35 H 0.351120 0.760675 -0.150115 0.103 Uiso 1 1 calc R U . . .
C36 C 0.3517(7) 0.7209(6) -0.0632(5) 0.073(3) Uani 1 1 d . . . . .
H36 H 0.303469 0.691963 -0.065932 0.088 Uiso 1 1 calc R U . . .
C37 C 0.2080(6) 0.4336(6) 0.1555(6) 0.076(3) Uani 1 1 d . . . . .
H37A H 0.241803 0.396569 0.133669 0.114 Uiso 1 1 calc R U . . .
H37B H 0.240960 0.465643 0.181932 0.114 Uiso 1 1 calc R U . . .
H37C H 0.180236 0.467877 0.127302 0.114 Uiso 1 1 calc R U . . .
C38 C 0.1492(7) 0.3894(7) 0.1908(5) 0.070(3) Uani 1 1 d . . . . .
Dy1 Dy 0.33057(2) 0.67241(3) 0.09114(2) 0.03769(19) Uani 1 1 d . . . . .
N1 N 0.4735(4) 0.7163(4) 0.0899(4) 0.0545(19) Uani 1 1 d . . . . .
N2 N 0.3901(5) 0.7225(4) -0.0121(4) 0.059(2) Uani 1 1 d . . . . .
N3 N 0.1044(7) 0.3548(8) 0.2156(6) 0.111(4) Uani 1 1 d . . . . .
O1 O 0.4407(3) 0.5768(4) 0.1288(3) 0.0592(17) Uani 1 1 d . . . . .
O2 O 0.3167(4) 0.5708(4) 0.0383(3) 0.0591(17) Uani 1 1 d . . . . .
O3 O 0.1955(3) 0.6925(3) 0.0822(2) 0.0295(10) Uani 1 1 d . . . . .
O4 O 0.2981(3) 0.6429(3) 0.1799(2) 0.0382(11) Uani 1 1 d . . . . .

loop_
_atom_site_aniso_label
_atom_site_aniso_U_11
_atom_site_aniso_U_22
_atom_site_aniso_U_33
_atom_site_aniso_U_23
_atom_site_aniso_U_13
_atom_site_aniso_U_12
C1 0.043(5) 0.066(7) 0.124(11) -0.019(6) 0.021(6) 0.011(5)
C2 0.101(9) 0.053(7) 0.104(10) -0.016(6) 0.058(8) 0.009(6)
C3 0.075(7) 0.062(7) 0.068(7) -0.009(5) 0.038(6) 0.002(5)
C4 0.091(8) 0.042(6) 0.128(11) -0.024(6) 0.053(8) -0.002(5)
C5 0.108(10) 0.059(8) 0.111(11) -0.044(7) 0.036(8) -0.017(7)
C6 0.118(9) 0.049(6) 0.046(6) -0.010(4) 0.023(6) -0.010(6)
C7 0.089(7) 0.043(5) 0.025(4) -0.003(3) 0.011(4) -0.005(4)
C8 0.084(6) 0.040(4) 0.019(4) -0.002(3) -0.003(4) -0.019(4)
C9 0.047(4) 0.035(4) 0.030(4) 0.009(3) -0.014(3) 0.000(3)
C10 0.051(4) 0.050(5) 0.041(5) -0.003(4) -0.020(4) -0.013(4)
C11 0.046(4) 0.054(5) 0.054(5) 0.002(4) -0.011(4) -0.026(4)
C12 0.032(4) 0.056(5) 0.051(5) -0.005(4) 0.007(3) -0.011(3)
C13 0.027(3) 0.035(4) 0.035(4) 0.003(3) 0.001(3) -0.001(3)
C14 0.037(4) 0.052(5) 0.027(4) -0.005(3) 0.004(3) 0.009(3)
C15 0.049(4) 0.037(4) 0.021(4) -0.002(3) 0.000(3) -0.007(3)
C16 0.068(5) 0.061(6) 0.023(4) -0.003(3) 0.005(4) -0.009(4)
C17 0.093(8) 0.072(7) 0.028(5) 0.013(4) -0.012(5) -0.018(6)
C18 0.101(8) 0.075(7) 0.030(5) 0.021(4) -0.030(5) -0.027(6)
C19 0.064(5) 0.053(5) 0.045(5) 0.007(4) -0.024(4) -0.008(4)
C20 0.050(5) 0.077(7) 0.067(7) 0.016(5) -0.037(5) 0.003(5)
C21 0.037(4) 0.055(6) 0.091(8) 0.007(5) -0.015(5) 0.004(4)
C22 0.051(5) 0.077(8) 0.101(9) 0.029(7) -0.035(6) 0.004(5)
C23 0.062(7) 0.058(8) 0.143(13) 0.012(8) -0.013(8) 0.013(5)
C24 0.061(6) 0.059(8) 0.163(15) -0.004(8) 0.032(8) 0.013(6)
C25 0.034(4) 0.055(6) 0.100(8) 0.011(5) 0.007(5) 0.009(4)
C26 0.039(4) 0.034(4) 0.025(4) 0.006(3) -0.001(3) 0.000(3)
C27 0.030(3) 0.037(4) 0.025(4) 0.001(3) -0.007(3) 0.003(3)
C28 0.099(7) 0.028(4) 0.044(5) -0.004(3) 0.045(5) -0.003(4)
C29 0.035(4) 0.070(7) 0.088(8) -0.005(5) 0.000(4) 0.003(4)
C30 0.029(4) 0.074(7) 0.123(10) -0.020(6) 0.000(5) 0.001(4)
C31 0.049(5) 0.037(5) 0.095(8) -0.018(5) 0.032(5) -0.004(4)
C32 0.066(6) 0.045(5) 0.081(8) -0.012(5) 0.042(6) -0.002(4)
C33 0.106(9) 0.043(5) 0.101(10) -0.008(5) 0.073(8) -0.010(6)
C34 0.207(18) 0.044(6) 0.089(10) -0.003(6) 0.095(11) -0.002(9)
C35 0.157(12) 0.055(6) 0.045(6) -0.006(4) 0.040(7) -0.026(7)
C36 0.109(8) 0.059(6) 0.051(6) -0.018(4) 0.040(6) -0.036(6)
C37 0.050(5) 0.066(7) 0.111(10) 0.012(6) -0.010(6) 0.006(5)
C38 0.069(6) 0.059(7) 0.082(8) -0.005(5) -0.004(6) -0.009(5)
Dy1 0.0368(3) 0.0388(3) 0.0374(3) 0.00003(18) 0.00998(17) -0.00025(18)
N1 0.037(3) 0.046(4) 0.081(6) -0.006(4) 0.014(4) -0.001(3)
N2 0.073(5) 0.044(4) 0.059(5) -0.016(3) 0.034(4) -0.017(4)
N3 0.092(8) 0.106(9) 0.136(11) 0.011(8) 0.016(8) -0.026(7)
O1 0.033(3) 0.055(4) 0.089(5) 0.009(3) 0.005(3) 0.008(3)
O2 0.076(4) 0.038(3) 0.063(4) -0.012(3) 0.016(3) -0.004(3)
O3 0.034(2) 0.023(2) 0.031(3) 0.0005(17) 0.0026(19) 0.0002(18)
O4 0.036(2) 0.047(3) 0.032(3) 0.002(2) -0.007(2) 0.000(2)

loop_
_atom_type_symbol
_atom_type_description
_atom_type_scat_dispersion_real
_atom_type_scat_dispersion_imag
_atom_type_scat_source
C C 0.0181 0.0091 'International Tables Vol C Tables 4.2.6.8 and 6.1.1.4'
Dy Dy -9.8046 9.8477 'International Tables Vol C Tables 4.2.6.8 and 6.1.1.4'
N N 0.0311 0.0180 'International Tables Vol C Tables 4.2.6.8 and 6.1.1.4'
O O 0.0492 0.0322 'International Tables Vol C Tables 4.2.6.8 and 6.1.1.4'
H H 0.0000 0.0000 'International Tables Vol C Tables 4.2.6.8 and 6.1.1.4'

loop_
_geom_angle_atom_site_label_1
_geom_angle_atom_site_label_2
_geom_angle_atom_site_label_3
_geom_angle
_geom_angle_site_symmetry_1
_geom_angle_site_symmetry_3
_geom_angle_publ_flag
C25 C1 C24 114.7(13) . . ?
C25 C1 C2 124.6(10) . . ?
C24 C1 C2 120.4(12) . . ?
C3 C2 C1 112.9(9) . . ?
C3 C2 H2A 109.0 . . ?
C1 C2 H2A 109.0 . . ?
C3 C2 H2B 109.0 . . ?
C1 C2 H2B 109.0 . . ?
H2A C2 H2B 107.8 . . ?
C28 C3 C4 118.3(11) . . ?
C28 C3 C2 117.1(10) . . ?
C4 C3 C2 124.6(11) . . ?
C5 C4 C3 122.5(11) . . ?
C5 C4 H4 118.7 . . ?
C3 C4 H4 118.7 . . ?
C6 C5 C4 119.1(11) . . ?
C6 C5 H5 120.5 . . ?
C4 C5 H5 120.5 . . ?
C5 C6 C7 121.9(12) . . ?
C5 C6 H6 119.1 . . ?
C7 C6 H6 119.1 . . ?
C28 C7 C6 118.3(9) . . ?
C28 C7 C8 117.7(7) . . ?
C6 C7 C8 123.9(10) . . ?
C7 C8 C9 111.7(6) . . ?
C7 C8 H8A 109.3 . . ?
C9 C8 H8A 109.3 . . ?
C7 C8 H8B 109.3 . . ?
C9 C8 H8B 109.3 . . ?
H8A C8 H8B 107.9 . . ?
C10 C9 C27 120.0(7) . . ?
C10 C9 C8 117.5(7) . . ?
C27 C9 C8 122.4(7) . . ?
C11 C10 C9 122.5(7) . . ?
C11 C10 H10 118.8 . . ?
C9 C10 H10 118.8 . . ?
C10 C11 C12 118.4(7) . . ?
C10 C11 H11 120.8 . . ?
C12 C11 H11 120.8 . . ?
C11 C12 C13 120.8(8) . . ?
C11 C12 H12 119.6 . . ?
C13 C12 H12 119.6 . . ?
C12 C13 C27 120.4(7) . . ?
C12 C13 C14 117.2(7) . . ?
C27 C13 C14 122.4(6) . . ?
C15 C14 C13 112.6(6) . . ?
C15 C14 H14A 109.1 . . ?
C13 C14 H14A 109.1 . . ?
C15 C14 H14B 109.1 . . ?
C13 C14 H14B 109.1 . . ?
H14A C14 H14B 107.8 . . ?
C16 C15 C26 118.9(7) . . ?
C16 C15 C14 121.7(7) . . ?
C26 C15 C14 119.5(6) . . ?
C15 C16 C17 120.9(8) . . ?
C15 C16 H16 119.6 . . ?
C17 C16 H16 119.6 . . ?
C18 C17 C16 120.0(9) . . ?
C18 C17 H17 120.0 . . ?
C16 C17 H17 120.0 . . ?
C17 C18 C19 122.1(9) . . ?
C17 C18 H18 118.9 . . ?
C19 C18 H18 118.9 . . ?
C18 C19 C26 118.7(9) . . ?
C18 C19 C20 123.7(9) . . ?
C26 C19 C20 117.6(8) . . ?
C21 C20 C19 112.0(8) . . ?
C21 C20 H20A 109.2 . . ?
C19 C20 H20A 109.2 . . ?
C21 C20 H20B 109.2 . . ?
C19 C20 H20B 109.2 . . ?
H20A C20 H20B 107.9 . . ?
C25 C21 C22 117.7(11) . . ?
C25 C21 C20 123.3(9) . . ?
C22 C21 C20 118.9(11) . . ?
C23 C22 C21 120.6(12) . . ?
C23 C22 H22 119.7 . . ?
C21 C22 H22 119.7 . . ?
C22 C23 C24 119.5(13) . . ?
C22 C23 H23 120.2 . . ?
C24 C23 H23 120.2 . . ?
C23 C24 C1 123.3(14) . . ?
C23 C24 H24 118.3 . . ?
C1 C24 H24 118.3 . . ?
C21 C25 C1 123.9(10) . . ?
C21 C25 O1 118.1(10) . . ?
C1 C25 O1 117.9(10) . . ?
O4 C26 C19 120.0(7) . . ?
O4 C26 C15 120.6(6) . . ?
C19 C26 C15 119.4(7) . . ?
O3 C27 C13 120.2(6) . . ?
O3 C27 C9 122.2(6) . . ?
C13 C27 C9 117.6(7) . . ?
O2 C28 C3 120.3(11) . . ?
O2 C28 C7 119.8(8) . . ?
C3 C28 C7 119.9(9) . . ?
O1 C29 C30 106.4(7) . . ?
O1 C29 H29A 110.5 . . ?
C30 C29 H29A 110.5 . . ?
O1 C29 H29B 110.5 . . ?
C30 C29 H29B 110.5 . . ?
H29A C29 H29B 108.6 . . ?
N1 C30 C29 106.3(9) . . ?
N1 C30 H30A 110.5 . . ?
C29 C30 H30A 110.5 . . ?
N1 C30 H30B 110.5 . . ?
C29 C30 H30B 110.5 . . ?
H30A C30 H30B 108.7 . . ?
N1 C31 C32 119.5(8) . . ?
N1 C31 H31 120.2 . . ?
C32 C31 H31 120.2 . . ?
N2 C32 C33 123.7(12) . . ?
N2 C32 C31 116.0(9) . . ?
C33 C32 C31 119.8(10) . . ?
C34 C33 C32 116.4(12) . . ?
C34 C33 H33 121.8 . . ?
C32 C33 H33 121.8 . . ?
C35 C34 C33 121.3(11) . . ?
C35 C34 H34 119.4 . . ?
C33 C34 H34 119.4 . . ?
C34 C35 C36 118.8(13) . . ?
C34 C35 H35 120.6 . . ?
C36 C35 H35 120.6 . . ?
N2 C36 C35 121.8(11) . . ?
N2 C36 H36 119.1 . . ?
C35 C36 H36 119.1 . . ?
C38 C37 H37A 109.5 . . ?
C38 C37 H37B 109.5 . . ?
H37A C37 H37B 109.5 . . ?
C38 C37 H37C 109.5 . . ?
H37A C37 H37C 109.5 . . ?
H37B C37 H37C 109.5 . . ?
N3 C38 C37 177.5(14) . . ?
O2 Dy1 O4 108.0(2) . . ?
O2 Dy1 O3 87.9(2) . . ?
O4 Dy1 O3 82.21(18) . . ?
O2 Dy1 O3 137.0(2) . 2_565 ?
O4 Dy1 O3 105.23(19) . 2_565 ?
O3 Dy1 O3 70.34(19) . 2_565 ?
O2 Dy1 N1 109.9(2) . . ?
O4 Dy1 N1 109.0(2) . . ?
O3 Dy1 N1 153.7(2) . . ?
O3 Dy1 N1 83.6(2) 2_565 . ?
O2 Dy1 O1 75.7(2) . . ?
O4 Dy1 O1 74.4(2) . . ?
O3 Dy1 O1 145.20(17) . . ?
O3 Dy1 O1 140.44(18) 2_565 . ?
N1 Dy1 O1 60.6(2) . . ?
O2 Dy1 N2 79.1(2) . . ?
O4 Dy1 N2 170.9(2) . . ?
O3 Dy1 N2 104.2(2) . . ?
O3 Dy1 N2 71.52(19) 2_565 . ?
N1 Dy1 N2 62.5(3) . . ?
O1 Dy1 N2 102.5(2) . . ?
O2 Dy1 Dy1 119.43(18) . 2_565 ?
O4 Dy1 Dy1 88.86(14) . 2_565 ?
O3 Dy1 Dy1 35.99(11) . 2_565 ?
O3 Dy1 Dy1 35.27(12) 2_565 2_565 ?
N1 Dy1 Dy1 118.57(17) . 2_565 ?
O1 Dy1 Dy1 160.79(16) . 2_565 ?
N2 Dy1 Dy1 92.64(18) . 2_565 ?
C31 N1 C30 120.3(8) . . ?
C31 N1 Dy1 122.6(7) . . ?
C30 N1 Dy1 116.8(6) . . ?
C36 N2 C32 118.1(9) . . ?
C36 N2 Dy1 124.7(6) . . ?
C32 N2 Dy1 116.5(7) . . ?
C25 O1 C29 113.1(7) . . ?
C25 O1 Dy1 123.2(4) . . ?
C29 O1 Dy1 123.0(5) . . ?
C28 O2 Dy1 165.8(6) . . ?
C27 O3 Dy1 120.2(4) . . ?
C27 O3 Dy1 126.6(4) . 2_565 ?
Dy1 O3 Dy1 108.74(19) . 2_565 ?
C26 O4 Dy1 170.0(5) . . ?

loop_
_geom_bond_atom_site_label_1
_geom_bond_atom_site_label_2
_geom_bond_distance
_geom_bond_site_symmetry_2
_geom_bond_publ_flag
C1 C25 1.410(15) . ?
C1 C24 1.428(17) . ?
C1 C2 1.559(17) . ?
C2 C3 1.489(16) . ?
C2 H2A 0.9900 . ?
C2 H2B 0.9900 . ?
C3 C28 1.387(13) . ?
C3 C4 1.406(15) . ?
C4 C5 1.357(18) . ?
C4 H4 0.9500 . ?
C5 C6 1.356(16) . ?
C5 H5 0.9500 . ?
C6 C7 1.408(12) . ?
C6 H6 0.9500 . ?
C7 C28 1.412(14) . ?
C7 C8 1.491(12) . ?
C8 C9 1.501(11) . ?
C8 H8A 0.9900 . ?
C8 H8B 0.9900 . ?
C9 C10 1.385(11) . ?
C9 C27 1.419(10) . ?
C10 C11 1.377(12) . ?
C10 H10 0.9500 . ?
C11 C12 1.398(11) . ?
C11 H11 0.9500 . ?
C12 C13 1.401(10) . ?
C12 H12 0.9500 . ?
C13 C27 1.417(9) . ?
C13 C14 1.529(10) . ?
C14 C15 1.488(10) . ?
C14 H14A 0.9900 . ?
C14 H14B 0.9900 . ?
C15 C16 1.401(10) . ?
C15 C26 1.420(10) . ?
C16 C17 1.403(13) . ?
C16 H16 0.9500 . ?
C17 C18 1.343(16) . ?
C17 H17 0.9500 . ?
C18 C19 1.407(13) . ?
C18 H18 0.9500 . ?
C19 C26 1.422(10) . ?
C19 C20 1.523(13) . ?
C20 C21 1.496(14) . ?
C20 H20A 0.9900 . ?
C20 H20B 0.9900 . ?
C21 C25 1.368(14) . ?
C21 C22 1.439(14) . ?
C22 C23 1.371(17) . ?
C22 H22 0.9500 . ?
C23 C24 1.369(18) . ?
C23 H23 0.9500 . ?
C24 H24 0.9500 . ?
C25 O1 1.419(11) . ?
C26 O4 1.315(8) . ?
C27 O3 1.341(9) . ?
C28 O2 1.312(10) . ?
C29 O1 1.462(10) . ?
C29 C30 1.533(14) . ?
C29 H29A 0.9900 . ?
C29 H29B 0.9900 . ?
C30 N1 1.451(14) . ?
C30 H30A 0.9900 . ?
C30 H30B 0.9900 . ?
C31 N1 1.305(12) . ?
C31 C32 1.456(15) . ?
C31 H31 0.9500 . ?
C32 N2 1.348(12) . ?
C32 C33 1.407(14) . ?
C33 C34 1.38(2) . ?
C33 H33 0.9500 . ?
C34 C35 1.35(2) . ?
C34 H34 0.9500 . ?
C35 C36 1.422(13) . ?
C35 H35 0.9500 . ?
C36 N2 1.319(14) . ?
C36 H36 0.9500 . ?
C37 C38 1.474(15) . ?
C37 H37A 0.9800 . ?
C37 H37B 0.9800 . ?
C37 H37C 0.9800 . ?
C38 N3 1.108(14) . ?
Dy1 O2 2.110(6) . ?
Dy1 O4 2.133(5) . ?
Dy1 O3 2.306(5) . ?
Dy1 O3 2.346(5) 2_565 ?
Dy1 N1 2.517(7) . ?
Dy1 O1 2.606(6) . ?
Dy1 N2 2.673(7) . ?
Dy1 Dy1 3.7814(8) 2_565 ?
